data_1507079
loop_
_publ_author_name
'Smidt, Sebastian P.'
'Menges, Frederik'
'Pfaltz, Andreas'

_publ_contact_author 'Andreas Pfaltz'
_publ_section_title
;
 SimplePHOX, a readily available chiral ligand system for
 iridium-catalyzed asymmetric hydrogenation.
;
_journal_issue 12
_journal_name_full 'Organic letters'
_journal_page_first 2023
_journal_page_last 2026
_journal_paper_doi 10.1021/ol049235w
_journal_volume 6
_journal_year 2004
_chemical_compound_source
;
crystallized from diethyl ether/pentane
;
_chemical_formula_moiety ' C30 H40 Ir N O2 P * C32 H12 B F24 '
_chemical_formula_sum 'C124 H104 B2 F48 Ir2 N2 O4 P2'
_chemical_formula_weight 3066.11
_chemical_melting_point 474.15
_chemical_name_systematic
;
(-)-(S)-[(eta4-1,5-cyclooctadiene)-{4-tert-butyl-2-(1-diphenyl-
phosphinite-1-methyl-ethyl)-4,5-dihydro-oxazole}iridium(I)]-
tetrakis[3,5-bis(trifluoromethyl)phenyl]borate
;
_space_group_IT_number 1
_symmetry_cell_setting triclinic
_symmetry_space_group_name_Hall 'P 1'
_symmetry_space_group_name_H-M 'P 1'
_atom_sites_solution_hydrogens geom
_atom_sites_solution_primary direct
_audit_creation_date 03-07-01
_audit_creation_method CRYSTALS_ver_12-03-99
_cell_angle_alpha 105.044(1)
_cell_angle_beta 92.7318(17)
_cell_angle_gamma 117.3655(13)
_cell_formula_units_Z 2
_cell_length_a 12.8996(3)
_cell_length_b 12.9357(1)
_cell_length_c 22.1831(3)
_cell_measurement_reflns_used 0
_cell_measurement_temperature 173
_cell_measurement_theta_max 0
_cell_measurement_theta_min 0
_cell_volume 3113.94(10)
_computing_cell_refinement
; 
EvalCCD
A. J. M. Duisenberg. Reflections on Area Detectors. Thesis, Utrecht, 1998
;
_computing_data_collection 'Collect (Nonius BV, 1997-2000)'
_computing_data_reduction
; 
EvalCCD
A. J. M. Duisenberg. Reflections on Area Detectors. Thesis, Utrecht, 1998
;
_computing_molecular_graphics
; 
 CAMERON (Watkin et al 1996) 
;
_computing_publication_material
; 
 CRYSTALS (Watkin et al 2001) 
;
_computing_structure_refinement
; 
 CRYSTALS (Watkin et al 2001) 
;
_computing_structure_solution 'SIR92 (Altomare et al, 1994)'
_diffrn_ambient_temperature 173
_diffrn_detector_area_resol_mean 9
_diffrn_measured_fraction_theta_max 1.000
_diffrn_measurement_device '95mm CCD camera on \k-goniostat'
_diffrn_measurement_device_type KappaCCD
_diffrn_measurement_method CCD
_diffrn_radiation_monochromator 'horizonally mounted graphite crystal'
_diffrn_radiation_type 'Mo K\a'
_diffrn_radiation_wavelength 0.71073
_diffrn_reflns_av_R_equivalents 0.08
_diffrn_reflns_limit_h_max 19
_diffrn_reflns_limit_h_min -19
_diffrn_reflns_limit_k_max 19
_diffrn_reflns_limit_k_min -19
_diffrn_reflns_limit_l_max 33
_diffrn_reflns_limit_l_min -33
_diffrn_reflns_number 112109
_diffrn_reflns_theta_max 32.00
_diffrn_reflns_theta_min 4.08
_diffrn_standards_decay_% 0.00
_diffrn_standards_interval_count 0
_diffrn_standards_interval_time 0
_diffrn_standards_number 0
_exptl_absorpt_coefficient_mu 2.285
_exptl_absorpt_correction_T_max 0.81
_exptl_absorpt_correction_T_min 0.63
_exptl_absorpt_correction_type multi-scan
_exptl_crystal_colour orange
_exptl_crystal_density_diffrn 1.635
_exptl_crystal_density_meas ?
_exptl_crystal_description plate
_exptl_crystal_F_000 1517.026
_exptl_crystal_size_max 0.29
_exptl_crystal_size_mid 0.20
_exptl_crystal_size_min 0.09
_refine_diff_density_max 3.85
_refine_diff_density_min -2.43
_refine_ls_abs_structure_details 'Flack, 0 Friedel-pairs'
_refine_ls_abs_structure_Flack 0.010(4)
_refine_ls_extinction_method None
_refine_ls_goodness_of_fit_ref 1.0325
_refine_ls_hydrogen_treatment noref
_refine_ls_matrix_type full
_refine_ls_number_parameters 1740
_refine_ls_number_reflns 28695
_refine_ls_R_factor_gt 0.0429
_refine_ls_shift/su_max 0.032795
_refine_ls_structure_factor_coef F
_refine_ls_weighting_details
;
Chebychev polynomial with 3 parameters, Carruthers & Watkin , 1979, 
 6.50    -4.27     4.54    
;
_refine_ls_weighting_scheme calc
_refine_ls_wR_factor_ref 0.0462
_reflns_limit_h_max 19
_reflns_limit_h_min -19
_reflns_limit_k_max 19
_reflns_limit_k_min -19
_reflns_limit_l_max 33
_reflns_limit_l_min -33
_reflns_number_gt 28695
_reflns_number_total 37354
_reflns_threshold_expression >3.00\s(I)
_cod_data_source_file ol049235wsi20040426_014447.cif
_cod_data_source_block sps121_173k_compound_Ir-8
_cod_depositor_comments
;
 Changing the _atom_site_label data item values to match the ones in
 related data items (e. g. _atom_site_aniso_label) and correcting typos
 in the _geom_angle_atom_site_label_* data item values.

 Antanas Vaitkus,
 2017-01-06

 Changing the _atom_type_symbol data item values to match the ones in
 related data items (e. g. _atom_site_type_symbol).

 Antanas Vaitkus,
 2017-01-06

The following automatic conversions were performed:

'_chemical_melting_point' value '201 C' was changed to '474.15' - it
was converted from degrees Celsius(C) to
Kelvins(K).

'_symmetry_cell_setting' value 'Triclinic ' changed to
'triclinic' according to
/home/saulius/struct/CIF-dictionaries/cif_core.dic dictionary named
'cif_core.dic' version 2.4.1 from 2010-06-29.

Automatic conversion script
Id: cif_fix_values 1715 2011-07-08 13:25:40Z adriana 

The following automatic conversions were performed:

'_exptl_crystal_density_meas' value 'not measured' was changed to '?'
- the value is perceived as not measured.

Automatic conversion script
Id: cif_fix_values 3008 2015-01-20 13:52:24Z robertas 
;
_cod_original_cell_volume 3113.9
_cod_original_sg_symbol_H-M 'P 1 '
_cod_original_formula_sum ' (C62 H52 B F24 Ir N O2 P)2 '
_cod_database_code 1507079

loop_
_symmetry_equiv_pos_as_xyz
x,y,z

loop_
_atom_site_label
_atom_site_type_symbol
_atom_site_fract_x
_atom_site_fract_y
_atom_site_fract_z
_atom_site_U_iso_or_equiv
_atom_site_occupancy
_atom_site_adp_type
Ir1 Ir 0.077160(19) 0.574623(19) -0.38652(1) 0.0225 1.0000 Uani
P1 P 0.00146(11) 0.66974(11) -0.43172(6) 0.0222 1.0000 Uani
N1 N 0.1522(3) 0.7362(4) -0.3092(2) 0.0235 1.0000 Uani
O1 O 0.1449(3) 0.8764(4) -0.22897(18) 0.0332 1.0000 Uani
O2 O -0.0376(4) 0.7495(4) -0.37915(16) 0.0298 1.0000 Uani
C1 C 0.2707(4) 0.7982(5) -0.2663(3) 0.0296 1.0000 Uani
C2 C 0.2541(5) 0.8795(5) -0.2078(3) 0.0363 1.0000 Uani
C3 C 0.0941(4) 0.7899(4) -0.2848(2) 0.0234 1.0000 Uani
C4 C -0.0267(4) 0.7644(4) -0.3119(2) 0.0239 1.0000 Uani
C5 C -0.0486(5) 0.8703(5) -0.2848(2) 0.0332 1.0000 Uani
C6 C -0.1204(5) 0.6467(5) -0.3010(3) 0.0340 1.0000 Uani
C7 C -0.1298(4) 0.5934(4) -0.4938(2) 0.0247 1.0000 Uani
C8 C -0.1338(5) 0.5179(7) -0.5522(3) 0.0457 1.0000 Uani
C9 C -0.2303(6) 0.4689(7) -0.6014(3) 0.0485 1.0000 Uani
C10 C -0.3206(5) 0.4954(6) -0.5929(3) 0.0391 1.0000 Uani
C11 C -0.3178(6) 0.5683(7) -0.5356(3) 0.0475 1.0000 Uani
C12 C -0.2237(5) 0.6168(6) -0.4852(3) 0.0382 1.0000 Uani
C13 C 0.1087(4) 0.7875(5) -0.4601(2) 0.0298 1.0000 Uani
C14 C 0.1082(5) 0.8980(5) -0.4508(3) 0.0415 1.0000 Uani
C15 C 0.1927(7) 0.9860(7) -0.4719(4) 0.0556 1.0000 Uani
C16 C 0.2763(7) 0.9694(7) -0.5000(4) 0.0599 1.0000 Uani
C17 C 0.2763(7) 0.8614(7) -0.5104(4) 0.0553 1.0000 Uani
C18 C 0.1921(6) 0.7687(5) -0.4906(3) 0.0423 1.0000 Uani
C19 C 0.0525(7) 0.4355(5) -0.4708(3) 0.0435 1.0000 Uani
C20 C -0.0476(6) 0.3924(5) -0.4439(3) 0.0413 1.0000 Uani
C21 C -0.0808(6) 0.2992(5) -0.4085(4) 0.0505 1.0000 Uani
C22 C -0.0351(6) 0.3571(5) -0.3369(4) 0.0471 1.0000 Uani
C23 C 0.0811(5) 0.4761(5) -0.3195(3) 0.0373 1.0000 Uani
C24 C 0.1782(6) 0.4944(6) -0.3481(4) 0.0457 1.0000 Uani
C25 C 0.1811(9) 0.3951(8) -0.4010(5) 0.0722 1.0000 Uani
C26 C 0.150(1) 0.4004(8) -0.4654(5) 0.0761 1.0000 Uani
C27 C 0.3738(4) 0.8697(5) -0.2977(3) 0.0346 1.0000 Uani
C28 C 0.3845(6) 0.7813(6) -0.3547(3) 0.0457 1.0000 Uani
C29 C 0.3558(5) 0.9638(5) -0.3186(3) 0.0410 1.0000 Uani
C30 C 0.4880(5) 0.9327(7) -0.2468(3) 0.0475 1.0000 Uani
B1 B -0.1109(4) 0.1788(5) -0.1532(2) 0.0210 1.0000 Uani
C51 C 0.0231(4) 0.2797(5) -0.1553(2) 0.0260 1.0000 Uani
C52 C 0.0624(4) 0.4053(5) -0.1352(2) 0.0278 1.0000 Uani
C53 C 0.1725(5) 0.4905(5) -0.1424(3) 0.0343 1.0000 Uani
C54 C 0.2482(5) 0.4548(6) -0.1703(3) 0.0390 1.0000 Uani
C55 C 0.2116(5) 0.3319(6) -0.1916(3) 0.0435 1.0000 Uani
C56 C 0.1023(5) 0.2457(5) -0.1841(3) 0.0335 1.0000 Uani
C57 C 0.2080(6) 0.6227(6) -0.1185(3) 0.0567 1.0000 Uani
C58 C 0.2919(6) 0.2891(6) -0.2220(3) 0.0730 1.0000 Uani
C61 C -0.1200(4) 0.0528(4) -0.1465(2) 0.0239 1.0000 Uani
C62 C -0.2259(5) -0.0588(5) -0.1704(2) 0.0280 1.0000 Uani
C63 C -0.2379(6) -0.1674(5) -0.1637(3) 0.0356 1.0000 Uani
C64 C -0.1433(7) -0.1684(6) -0.1322(3) 0.0405 1.0000 Uani
C65 C -0.0378(6) -0.0603(6) -0.1086(3) 0.0364 1.0000 Uani
C66 C -0.0261(5) 0.0487(5) -0.1146(2) 0.0312 1.0000 Uani
C67 C -0.3525(6) -0.2828(5) -0.1939(3) 0.0493 1.0000 Uani
C68 C 0.0742(7) -0.0502(6) -0.0746(3) 0.0618 1.0000 Uani
C71 C -0.1882(4) 0.1535(4) -0.2211(2) 0.0201 1.0000 Uani
C72 C -0.1945(5) 0.0668(6) -0.2771(3) 0.0230 1.0000 Uani
C73 C -0.2551(4) 0.0466(4) -0.3353(2) 0.0266 1.0000 Uani
C74 C -0.3128(4) 0.1115(4) -0.3428(2) 0.0256 1.0000 Uani
C75 C -0.3050(4) 0.1994(4) -0.2889(2) 0.0232 1.0000 Uani
C76 C -0.2427(4) 0.2209(4) -0.2297(2) 0.0212 1.0000 Uani
C77 C -0.2584(6) -0.0499(5) -0.3920(3) 0.0435 1.0000 Uani
C78 C -0.3632(5) 0.2753(4) -0.2933(2) 0.0353 1.0000 Uani
C81 C -0.1612(4) 0.2290(4) -0.0926(2) 0.0213 1.0000 Uani
C82 C -0.2842(4) 0.1848(4) -0.0964(2) 0.0234 1.0000 Uani
C83 C -0.3314(4) 0.2204(4) -0.0451(2) 0.0247 1.0000 Uani
C84 C -0.2574(5) 0.3021(4) 0.0128(2) 0.0280 1.0000 Uani
C85 C -0.1367(5) 0.3438(5) 0.0185(2) 0.0309 1.0000 Uani
C86 C -0.0907(6) 0.3066(6) -0.0339(3) 0.0261 1.0000 Uani
C87 C -0.4622(5) 0.1689(5) -0.0537(2) 0.0369 1.0000 Uani
C88 C -0.0538(6) 0.4298(5) 0.0800(3) 0.0512 1.0000 Uani
F1 F 0.3036(4) 0.6950(4) -0.1362(3) 0.0682 1.0000 Uani
F2 F 0.1226(4) 0.6434(4) -0.1389(4) 0.0961 1.0000 Uani
F3 F 0.2268(7) 0.6656(4) -0.0562(2) 0.1200 1.0000 Uani
F7 F -0.4430(5) -0.2792(6) -0.1713(3) 0.1086 1.0000 Uani
F8 F -0.3785(6) -0.3060(5) -0.2555(2) 0.1038 1.0000 Uani
F9 F -0.3513(6) -0.3796(5) -0.1867(4) 0.1520 1.0000 Uani
F10 F 0.0655(5) -0.1578(5) -0.0858(4) 0.1312 1.0000 Uani
F11 F 0.0987(6) 0.0062(7) -0.0132(2) 0.1033 1.0000 Uani
F12 F 0.1733(4) 0.0161(5) -0.0935(2) 0.0793 1.0000 Uani
F13 F -0.3085(5) -0.0542(5) -0.44581(17) 0.0879 1.0000 Uani
F14 F -0.1510(4) -0.0343(5) -0.3977(2) 0.0707 1.0000 Uani
F15 F -0.3164(5) -0.1602(4) -0.3855(3) 0.0710 1.0000 Uani
F16 F -0.2851(4) 0.3934(3) -0.2750(3) 0.0638 1.0000 Uani
F17 F -0.4227(4) 0.2430(4) -0.35101(17) 0.0653 1.0000 Uani
F18 F -0.4417(3) 0.2645(3) -0.25545(18) 0.0459 1.0000 Uani
F19 F -0.5049(4) 0.2051(5) -0.0947(3) 0.0695 1.0000 Uani
F20 F -0.5208(3) 0.0470(3) -0.07763(19) 0.0470 1.0000 Uani
F21 F -0.4992(4) 0.1951(5) -0.0005(2) 0.0769 1.0000 Uani
F4 F 0.3359(15) 0.3413(15) -0.2658(7) 0.1021 0.464(11) Uani
F5 F 0.2440(12) 0.1709(7) -0.2502(9) 0.1102 0.464(11) Uani
F6 F 0.3865(11) 0.3228(17) -0.1797(5) 0.1079 0.464(11) Uani
F54 F 0.3976(9) 0.3763(9) -0.2201(9) 0.1286 0.536(11) Uani
F55 F 0.2446(13) 0.2244(17) -0.2830(5) 0.1357 0.536(11) Uani
F56 F 0.3073(14) 0.2125(14) -0.1974(7) 0.1157 0.536(11) Uani
F22 F 0.0030(15) 0.5450(7) 0.0864(7) 0.0815 0.425(15) Uani
F23 F 0.0298(12) 0.3989(14) 0.0908(7) 0.0750 0.425(15) Uani
F24 F -0.108(1) 0.4151(16) 0.1291(5) 0.0869 0.425(15) Uani
F72 F 0.0417(8) 0.5230(8) 0.0701(5) 0.0687 0.575(15) Uani
F73 F -0.0130(12) 0.3824(8) 0.1120(5) 0.0873 0.575(15) Uani
F74 F -0.1004(8) 0.4890(12) 0.1174(5) 0.0845 0.575(15) Uani
Ir2 Ir 0.66101(2) 0.817587(19) 0.08762(1) 0.0244 1.0000 Uani
P2 P 0.64011(11) 0.62958(11) 0.06492(6) 0.0247 1.0000 Uani
N2 N 0.6203(4) 0.7976(4) 0.17531(19) 0.0256 1.0000 Uani
O3 O 0.6620(4) 0.7807(4) 0.26929(18) 0.0422 1.0000 Uani
O4 O 0.6974(3) 0.6120(3) 0.12500(17) 0.0293 1.0000 Uani
C101 C 0.5536(5) 0.8463(5) 0.2163(3) 0.0329 1.0000 Uani
C102 C 0.6085(6) 0.8602(6) 0.2824(3) 0.0434 1.0000 Uani
C103 C 0.6706(5) 0.7591(5) 0.2083(2) 0.0278 1.0000 Uani
C104 C 0.7435(5) 0.6967(5) 0.1898(2) 0.0308 1.0000 Uani
C105 C 0.7351(6) 0.6154(6) 0.2298(3) 0.0444 1.0000 Uani
C106 C 0.8714(5) 0.7948(6) 0.1948(3) 0.0427 1.0000 Uani
C107 C 0.7085(5) 0.5807(5) 0.0035(2) 0.0298 1.0000 Uani
C108 C 0.6432(5) 0.5075(5) -0.0579(3) 0.0364 1.0000 Uani
C109 C 0.7010(6) 0.4811(6) -0.1061(3) 0.0445 1.0000 Uani
C110 C 0.8226(6) 0.5283(6) -0.0937(3) 0.0411 1.0000 Uani
C111 C 0.8875(6) 0.5987(6) -0.0330(3) 0.0433 1.0000 Uani
C112 C 0.8305(5) 0.6241(5) 0.0152(3) 0.0381 1.0000 Uani
C113 C 0.4876(5) 0.5081(5) 0.0476(3) 0.0321 1.0000 Uani
C114 C 0.4011(5) 0.5119(6) 0.0099(3) 0.0418 1.0000 Uani
C115 C 0.2829(6) 0.4221(7) -0.0013(4) 0.0511 1.0000 Uani
C116 C 0.2517(6) 0.3285(7) 0.0240(4) 0.0565 1.0000 Uani
C117 C 0.3357(7) 0.3212(6) 0.0598(4) 0.0579 1.0000 Uani
C118 C 0.4553(5) 0.4124(5) 0.0723(3) 0.0419 1.0000 Uani
C119 C 0.7466(7) 1.0191(5) 0.1296(3) 0.0453 1.0000 Uani
C120 C 0.6369(7) 0.9823(6) 0.0981(3) 0.0458 1.0000 Uani
C121 C 0.6113(9) 0.9943(8) 0.0345(4) 0.0630 1.0000 Uani
C122 C 0.5824(8) 0.8802(7) -0.0215(3) 0.0566 1.0000 Uani
C123 C 0.6472(7) 0.8145(6) -0.0090(3) 0.0443 1.0000 Uani
C124 C 0.7675(6) 0.8720(5) 0.0197(3) 0.0379 1.0000 Uani
C125 C 0.8526(8) 1.0068(7) 0.0379(4) 0.0577 1.0000 Uani
C126 C 0.8635(8) 1.0747(7) 0.1060(4) 0.0608 1.0000 Uani
C127 C 0.4175(6) 0.7632(6) 0.1959(3) 0.0404 1.0000 Uani
C128 C 0.3810(7) 0.6349(7) 0.1990(4) 0.0561 1.0000 Uani
C129 C 0.3743(6) 0.7547(7) 0.1290(4) 0.0522 1.0000 Uani
C130 C 0.3604(8) 0.8233(8) 0.2411(4) 0.0582 1.0000 Uani
B101 B -0.7318(5) 0.1531(5) -0.6554(2) 0.0217 1.0000 Uani
C151 C -0.7641(4) 0.2619(4) -0.6537(2) 0.0247 1.0000 Uani
C152 C -0.6780(5) 0.3859(5) -0.6320(2) 0.0286 1.0000 Uani
C153 C -0.7042(5) 0.4785(5) -0.6338(3) 0.0354 1.0000 Uani
C154 C -0.8187(6) 0.4507(5) -0.6555(3) 0.0385 1.0000 Uani
C155 C -0.9057(5) 0.3269(5) -0.6780(3) 0.0333 1.0000 Uani
C156 C -0.8781(5) 0.2359(4) -0.6782(2) 0.0285 1.0000 Uani
C157 C -0.6081(5) 0.6069(5) -0.6083(3) 0.0513 1.0000 Uani
C158 C -1.0313(6) 0.2950(5) -0.7025(3) 0.0563 1.0000 Uani
C161 C -0.6225(4) 0.1976(4) -0.5973(2) 0.0215 1.0000 Uani
C162 C -0.5470(4) 0.1468(4) -0.6034(2) 0.0245 1.0000 Uani
C163 C -0.4566(4) 0.1786(4) -0.5542(2) 0.0270 1.0000 Uani
C164 C -0.4361(5) 0.2640(5) -0.4964(2) 0.0296 1.0000 Uani
C165 C -0.5122(5) 0.3136(5) -0.4888(2) 0.0266 1.0000 Uani
C166 C -0.6036(4) 0.2791(4) -0.5381(2) 0.0250 1.0000 Uani
C167 C -0.3824(4) 0.1176(5) -0.5652(2) 0.0431 1.0000 Uani
C168 C -0.4967(4) 0.4029(5) -0.4260(3) 0.0343 1.0000 Uani
C171 C -0.6946(5) 0.1216(4) -0.7244(2) 0.0255 1.0000 Uani
C172 C -0.7766(4) 0.0322(5) -0.7788(2) 0.0267 1.0000 Uani
C173 C -0.7451(5) 0.0089(5) -0.8378(3) 0.0307 1.0000 Uani
C174 C -0.6287(5) 0.0760(5) -0.8451(2) 0.0325 1.0000 Uani
C175 C -0.5459(5) 0.1660(5) -0.7920(2) 0.0308 1.0000 Uani
C176 C -0.5783(5) 0.1879(4) -0.7336(2) 0.0299 1.0000 Uani
C177 C -0.8396(5) -0.0945(6) -0.8928(3) 0.0454 1.0000 Uani
C178 C -0.4175(6) 0.2367(5) -0.7960(3) 0.0467 1.0000 Uani
C181 C -0.8424(4) 0.0323(4) -0.6457(2) 0.0229 1.0000 Uani
C182 C -0.8534(4) -0.0844(4) -0.6686(2) 0.0256 1.0000 Uani
C183 C -0.9409(4) -0.1849(4) -0.6568(2) 0.0257 1.0000 Uani
C184 C -1.0239(5) -0.1770(5) -0.6213(2) 0.0298 1.0000 Uani
C185 C -1.0151(5) -0.0623(5) -0.5987(2) 0.0307 1.0000 Uani
C186 C -0.9261(5) 0.0394(5) -0.6098(2) 0.0284 1.0000 Uani
C187 C -0.9464(4) -0.3064(4) -0.6848(3) 0.0375 1.0000 Uani
C188 C -1.1021(5) -0.0454(5) -0.5599(3) 0.0445 1.0000 Uani
F101 F -0.5071(4) 0.6246(4) -0.6273(3) 0.0948 1.0000 Uani
F102 F -0.5804(6) 0.6477(5) -0.5459(2) 0.1073 1.0000 Uani
F103 F -0.6332(4) 0.6847(4) -0.6261(3) 0.0702 1.0000 Uani
F104 F -1.1069(4) 0.1774(4) -0.7197(4) 0.1142 1.0000 Uani
F105 F -1.0395(6) 0.3296(8) -0.7525(3) 0.1404 1.0000 Uani
F106 F -1.0724(5) 0.3499(6) -0.6604(3) 0.1285 1.0000 Uani
F110 F -0.3887(3) 0.4586(4) -0.39176(19) 0.0550 1.0000 Uani
F111 F -0.5707(3) 0.3493(4) -0.39049(17) 0.0510 1.0000 Uani
F112 F -0.5193(4) 0.4904(3) -0.43311(18) 0.0555 1.0000 Uani
F113 F -0.8850(4) -0.2010(3) -0.8816(2) 0.0645 1.0000 Uani
F114 F -0.7985(4) -0.1082(5) -0.94582(17) 0.0690 1.0000 Uani
F115 F -0.9300(4) -0.0762(4) -0.90436(19) 0.0564 1.0000 Uani
F116 F -0.4019(5) 0.2343(6) -0.8543(2) 0.0976 1.0000 Uani
F117 F -0.3536(4) 0.1915(4) -0.7756(3) 0.0762 1.0000 Uani
F118 F -0.3662(4) 0.3523(3) -0.7598(2) 0.0683 1.0000 Uani
F119 F -0.8458(4) -0.3034(4) -0.6664(2) 0.0760 1.0000 Uani
F120 F -0.9605(5) -0.3385(4) -0.74802(19) 0.0711 1.0000 Uani
F121 F -1.0342(5) -0.3967(4) -0.6729(3) 0.1074 1.0000 Uani
F122 F -1.0479(4) 0.0439(4) -0.5052(2) 0.0778 1.0000 Uani
F123 F -1.1724(5) -0.1431(4) -0.5453(3) 0.1066 1.0000 Uani
F124 F -1.1684(5) -0.0145(7) -0.5893(3) 0.1044 1.0000 Uani
F107 F -0.4239(15) 0.0133(12) -0.6099(7) 0.0710 0.282(11) Uani
F108 F -0.2754(9) 0.1918(12) -0.573(1) 0.0672 0.282(11) Uani
F109 F -0.3618(16) 0.0958(18) -0.5111(5) 0.0627 0.282(11) Uani
F157 F -0.4479(6) -0.0037(5) -0.5815(4) 0.0664 0.718(11) Uani
F158 F -0.3294(8) 0.1337(9) -0.6150(4) 0.0815 0.718(11) Uani
F159 F -0.2982(8) 0.1529(8) -0.5176(4) 0.0959 0.718(11) Uani
H11 H 0.2944 0.7407 -0.2553 0.0344 1.0000 Uiso
H21 H 0.3223 0.9652 -0.1943 0.0405 1.0000 Uiso
H22 H 0.2470 0.8455 -0.1715 0.0405 1.0000 Uiso
H51 H -0.0428 0.8875 -0.2378 0.0402 1.0000 Uiso
H52 H 0.0123 0.9446 -0.2937 0.0402 1.0000 Uiso
H53 H -0.1299 0.8490 -0.3049 0.0402 1.0000 Uiso
H61 H -0.1121 0.6580 -0.2544 0.0385 1.0000 Uiso
H62 H -0.2019 0.6291 -0.3184 0.0385 1.0000 Uiso
H63 H -0.1082 0.5764 -0.3232 0.0385 1.0000 Uiso
H81 H -0.0675 0.4988 -0.5589 0.0480 1.0000 Uiso
H91 H -0.2336 0.4139 -0.6434 0.0511 1.0000 Uiso
H101 H -0.3889 0.4612 -0.6289 0.0415 1.0000 Uiso
H111 H -0.3843 0.5871 -0.5298 0.0557 1.0000 Uiso
H121 H -0.2236 0.6683 -0.4428 0.0468 1.0000 Uiso
H141 H 0.0478 0.9129 -0.4292 0.0484 1.0000 Uiso
H151 H 0.1920 1.0649 -0.4661 0.0650 1.0000 Uiso
H161 H 0.3384 1.0366 -0.5133 0.0611 1.0000 Uiso
H171 H 0.3372 0.8484 -0.5325 0.0584 1.0000 Uiso
H181 H 0.1922 0.6890 -0.4983 0.0453 1.0000 Uiso
H191 H 0.0617 0.4932 -0.4952 0.0522 1.0000 Uiso
H201 H -0.1029 0.4257 -0.4481 0.0412 1.0000 Uiso
H211 H -0.1695 0.2493 -0.4166 0.0499 1.0000 Uiso
H212 H -0.0467 0.2444 -0.4253 0.0499 1.0000 Uiso
H221 H -0.0960 0.3737 -0.3168 0.0528 1.0000 Uiso
H222 H -0.0229 0.2981 -0.3200 0.0528 1.0000 Uiso
H231 H 0.0883 0.5473 -0.2846 0.0442 1.0000 Uiso
H241 H 0.2505 0.5776 -0.3330 0.0617 1.0000 Uiso
H251 H 0.2631 0.4054 -0.3956 0.1004 1.0000 Uiso
H252 H 0.1230 0.3132 -0.3980 0.1004 1.0000 Uiso
H261 H 0.2227 0.4624 -0.4755 0.1059 1.0000 Uiso
H262 H 0.1214 0.3177 -0.4972 0.1059 1.0000 Uiso
H281 H 0.4513 0.8288 -0.3744 0.0549 1.0000 Uiso
H282 H 0.3084 0.7350 -0.3868 0.0549 1.0000 Uiso
H283 H 0.4007 0.7222 -0.3402 0.0549 1.0000 Uiso
H291 H 0.4235 1.0085 -0.3386 0.0441 1.0000 Uiso
H292 H 0.2795 0.9215 -0.3502 0.0441 1.0000 Uiso
H293 H 0.3526 1.0237 -0.2808 0.0441 1.0000 Uiso
H301 H 0.5580 0.9806 -0.2645 0.0514 1.0000 Uiso
H302 H 0.4815 0.9894 -0.2087 0.0514 1.0000 Uiso
H303 H 0.4988 0.8691 -0.2340 0.0514 1.0000 Uiso
H521 H 0.0095 0.4352 -0.1149 0.0338 1.0000 Uiso
H541 H 0.3276 0.5165 -0.1751 0.0454 1.0000 Uiso
H561 H 0.0793 0.1568 -0.1996 0.0386 1.0000 Uiso
H621 H -0.2957 -0.0606 -0.1932 0.0374 1.0000 Uiso
H641 H -0.1515 -0.2461 -0.1268 0.0598 1.0000 Uiso
H661 H 0.0513 0.1263 -0.0957 0.0413 1.0000 Uiso
H721 H -0.1534 0.0184 -0.2743 0.0280 1.0000 Uiso
H741 H -0.3578 0.0956 -0.3852 0.0319 1.0000 Uiso
H761 H -0.2373 0.2872 -0.1922 0.0244 1.0000 Uiso
H821 H -0.3396 0.1255 -0.1374 0.0279 1.0000 Uiso
H841 H -0.2907 0.3301 0.0494 0.0323 1.0000 Uiso
H861 H -0.0029 0.3377 -0.0284 0.0296 1.0000 Uiso
H1011 H 0.5615 0.9255 0.2136 0.0433 1.0000 Uiso
H1021 H 0.6703 0.9473 0.3051 0.0565 1.0000 Uiso
H1022 H 0.5461 0.8323 0.3086 0.0565 1.0000 Uiso
H1051 H 0.7652 0.6663 0.2757 0.0559 1.0000 Uiso
H1052 H 0.7843 0.5753 0.2164 0.0559 1.0000 Uiso
H1053 H 0.6502 0.5510 0.2237 0.0559 1.0000 Uiso
H1061 H 0.9034 0.8532 0.2393 0.0478 1.0000 Uiso
H1062 H 0.8731 0.8407 0.1645 0.0478 1.0000 Uiso
H1063 H 0.9215 0.7549 0.1840 0.0478 1.0000 Uiso
H1081 H 0.5551 0.4740 -0.0672 0.0404 1.0000 Uiso
H1091 H 0.6541 0.4277 -0.1499 0.0543 1.0000 Uiso
H1101 H 0.8638 0.5114 -0.1289 0.0553 1.0000 Uiso
H1111 H 0.9755 0.6312 -0.0240 0.0532 1.0000 Uiso
H1121 H 0.8779 0.6746 0.0593 0.0441 1.0000 Uiso
H1141 H 0.4241 0.5796 -0.0092 0.0454 1.0000 Uiso
H1151 H 0.2206 0.4257 -0.0279 0.0556 1.0000 Uiso
H1161 H 0.1661 0.2646 0.0163 0.0565 1.0000 Uiso
H1171 H 0.3121 0.2509 0.0770 0.0643 1.0000 Uiso
H1181 H 0.5170 0.4083 0.0991 0.0490 1.0000 Uiso
H1191 H 0.7518 1.0089 0.1726 0.0541 1.0000 Uiso
H1201 H 0.5678 0.9443 0.1189 0.0688 1.0000 Uiso
H1211 H 0.6828 1.0663 0.0296 0.0900 1.0000 Uiso
H1212 H 0.5418 1.0091 0.0330 0.0900 1.0000 Uiso
H1221 H 0.6049 0.9062 -0.0598 0.0779 1.0000 Uiso
H1222 H 0.4949 0.8221 -0.0302 0.0779 1.0000 Uiso
H1231 H 0.6011 0.7229 -0.0220 0.0567 1.0000 Uiso
H1241 H 0.7990 0.8188 0.0287 0.0504 1.0000 Uiso
H1251 H 0.9328 1.0187 0.0309 0.0716 1.0000 Uiso
H1252 H 0.8242 1.0419 0.0099 0.0716 1.0000 Uiso
H1261 H 0.8878 1.1620 0.1099 0.0660 1.0000 Uiso
H1262 H 0.9259 1.0721 0.1331 0.0660 1.0000 Uiso
H1281 H 0.2926 0.5824 0.1856 0.0674 1.0000 Uiso
H1282 H 0.4060 0.6402 0.2435 0.0674 1.0000 Uiso
H1283 H 0.4203 0.5979 0.1698 0.0674 1.0000 Uiso
H1291 H 0.2860 0.7004 0.1169 0.0650 1.0000 Uiso
H1292 H 0.3951 0.8385 0.1275 0.0650 1.0000 Uiso
H1293 H 0.4133 0.7196 0.0985 0.0650 1.0000 Uiso
H1301 H 0.2718 0.7715 0.2292 0.0794 1.0000 Uiso
H1302 H 0.3844 0.9067 0.2379 0.0794 1.0000 Uiso
H1303 H 0.3878 0.8310 0.2858 0.0794 1.0000 Uiso
H1521 H -0.5946 0.4091 -0.6146 0.0351 1.0000 Uiso
H1541 H -0.8388 0.5168 -0.6552 0.0472 1.0000 Uiso
H1561 H -0.9420 0.1482 -0.6964 0.0343 1.0000 Uiso
H1621 H -0.5586 0.0852 -0.6448 0.0294 1.0000 Uiso
H1641 H -0.3692 0.2894 -0.4614 0.0353 1.0000 Uiso
H1661 H -0.6580 0.3146 -0.5305 0.0334 1.0000 Uiso
H1721 H -0.8612 -0.0171 -0.7752 0.0329 1.0000 Uiso
H1741 H -0.6056 0.0596 -0.8875 0.0428 1.0000 Uiso
H1761 H -0.5161 0.2541 -0.6963 0.0333 1.0000 Uiso
H1821 H -0.7957 -0.0952 -0.6945 0.0329 1.0000 Uiso
H1841 H -1.0870 -0.2502 -0.6125 0.0350 1.0000 Uiso
H1861 H -0.9218 0.1209 -0.5914 0.0344 1.0000 Uiso

loop_
_atom_site_aniso_label
_atom_site_aniso_U_11
_atom_site_aniso_U_22
_atom_site_aniso_U_33
_atom_site_aniso_U_23
_atom_site_aniso_U_13
_atom_site_aniso_U_12
Ir1 0.01900(6) 0.01714(6) 0.02956(8) 0.00576(5) 0.00775(6) 0.00796(5)
P1 0.0225(5) 0.0210(5) 0.0205(5) 0.0033(4) 0.0046(4) 0.0103(4)
N1 0.0128(15) 0.0227(17) 0.029(2) 0.0072(15) -0.0007(14) 0.0052(14)
O1 0.0300(18) 0.0370(19) 0.0268(17) 0.0015(14) -0.0001(14) 0.0168(16)
O2 0.041(2) 0.041(2) 0.0160(15) 0.0030(13) 0.0038(14) 0.0301(17)
C1 0.019(2) 0.034(2) 0.033(2) 0.012(2) -0.0016(18) 0.0105(18)
C2 0.028(2) 0.042(3) 0.031(3) 0.009(2) -0.003(2) 0.013(2)
C3 0.0206(19) 0.0201(18) 0.025(2) 0.0039(16) 0.0034(16) 0.0083(16)
C4 0.024(2) 0.029(2) 0.021(2) 0.0050(16) 0.0059(16) 0.0165(18)
C5 0.039(3) 0.035(2) 0.026(2) -0.0011(19) 0.003(2) 0.025(2)
C6 0.025(2) 0.031(2) 0.041(3) 0.011(2) 0.012(2) 0.0089(19)
C7 0.0210(19) 0.0227(19) 0.027(2) 0.0017(16) 0.0021(17) 0.0111(16)
C8 0.030(3) 0.063(4) 0.026(3) -0.010(3) -0.003(2) 0.023(3)
C9 0.038(3) 0.062(4) 0.028(3) -0.005(3) 0.002(2) 0.020(3)
C10 0.025(2) 0.046(3) 0.033(3) 0.011(2) -0.002(2) 0.008(2)
C11 0.034(3) 0.063(4) 0.043(3) 0.005(3) 0.000(3) 0.028(3)
C12 0.036(3) 0.047(3) 0.034(3) 0.007(2) 0.006(2) 0.026(2)
C13 0.024(2) 0.029(2) 0.022(2) 0.0088(18) 0.0004(18) 0.0014(18)
C14 0.038(3) 0.034(3) 0.049(3) 0.020(2) -0.003(3) 0.012(2)
C15 0.050(4) 0.046(3) 0.066(5) 0.034(3) -0.003(3) 0.013(3)
C16 0.047(4) 0.052(4) 0.054(4) 0.034(3) 0.001(3) -0.005(3)
C17 0.049(4) 0.053(4) 0.044(4) 0.016(3) 0.021(3) 0.007(3)
C18 0.045(3) 0.033(3) 0.035(3) 0.009(2) 0.016(2) 0.008(2)
C19 0.062(4) 0.031(3) 0.038(3) 0.005(2) 0.022(3) 0.024(3)
C20 0.048(3) 0.017(2) 0.038(3) -0.0017(19) 0.006(3) 0.005(2)
C21 0.044(3) 0.017(2) 0.064(4) 0.009(2) 0.009(3) -0.004(2)
C22 0.045(3) 0.026(2) 0.061(4) 0.025(3) 0.006(3) 0.005(2)
C23 0.034(3) 0.023(2) 0.053(3) 0.016(2) 0.002(2) 0.011(2)
C24 0.035(3) 0.042(3) 0.078(5) 0.029(3) 0.010(3) 0.027(3)
C25 0.081(5) 0.062(5) 0.108(7) 0.034(5) 0.043(5) 0.057(4)
C26 0.100(6) 0.066(5) 0.099(7) 0.027(5) 0.061(5) 0.065(5)
C27 0.016(2) 0.034(2) 0.042(3) 0.011(2) 0.000(2) 0.0045(18)
C28 0.032(3) 0.053(4) 0.052(4) 0.016(3) 0.019(3) 0.020(3)
C29 0.025(2) 0.030(2) 0.055(4) 0.021(2) -0.003(2) 0.001(2)
C30 0.018(2) 0.056(4) 0.055(4) 0.026(3) 0.000(2) 0.003(2)
B1 0.018(2) 0.024(2) 0.022(2) 0.0068(18) 0.0065(17) 0.0114(16)
C51 0.023(2) 0.032(2) 0.028(2) 0.0088(18) 0.0058(17) 0.0168(18)
C52 0.023(2) 0.031(2) 0.030(2) 0.0091(19) 0.0021(18) 0.0148(18)
C53 0.030(2) 0.035(3) 0.039(3) 0.018(2) 0.007(2) 0.014(2)
C54 0.026(2) 0.041(3) 0.047(3) 0.016(2) 0.011(2) 0.012(2)
C55 0.030(3) 0.054(4) 0.052(4) 0.016(3) 0.021(3) 0.023(3)
C56 0.028(2) 0.033(2) 0.035(3) 0.004(2) 0.009(2) 0.015(2)
C57 0.051(4) 0.045(4) 0.070(5) 0.024(4) 0.015(4) 0.017(3)
C58 0.047(4) 0.064(5) 0.103(7) 0.015(5) 0.047(5) 0.026(4)
C61 0.026(2) 0.031(2) 0.023(2) 0.0085(17) 0.0086(17) 0.0203(18)
C62 0.033(2) 0.033(2) 0.028(2) 0.0138(19) 0.0139(19) 0.021(2)
C63 0.051(3) 0.037(3) 0.031(3) 0.016(2) 0.021(2) 0.027(2)
C64 0.076(4) 0.043(3) 0.031(3) 0.023(2) 0.026(3) 0.044(3)
C65 0.059(3) 0.047(3) 0.026(2) 0.015(2) 0.013(2) 0.042(3)
C66 0.039(3) 0.043(3) 0.022(2) 0.0081(19) 0.0073(19) 0.029(2)
C67 0.070(4) 0.034(3) 0.049(4) 0.020(3) 0.023(3) 0.025(3)
C68 0.107(5) 0.105(6) 0.039(3) 0.036(4) 0.027(4) 0.096(5)
C71 0.0166(17) 0.0205(17) 0.0225(19) 0.0063(15) 0.0058(15) 0.0086(15)
C72 0.022(2) 0.025(2) 0.023(3) 0.007(2) 0.001(2) 0.013(2)
C73 0.031(2) 0.024(2) 0.022(2) 0.0039(16) 0.0087(18) 0.0127(18)
C74 0.027(2) 0.030(2) 0.023(2) 0.0114(17) 0.0060(17) 0.0145(18)
C75 0.024(2) 0.0239(19) 0.027(2) 0.0116(17) 0.0073(17) 0.0141(17)
C76 0.0217(19) 0.0173(17) 0.022(2) 0.0068(15) 0.0037(16) 0.0074(15)
C77 0.068(4) 0.040(3) 0.027(3) -0.001(2) 0.006(3) 0.036(3)
C78 0.043(3) 0.033(2) 0.038(3) 0.013(2) 0.005(2) 0.025(2)
C81 0.0188(18) 0.0213(18) 0.022(2) 0.0040(15) 0.0027(15) 0.0098(15)
C82 0.023(2) 0.028(2) 0.0185(19) 0.0046(16) 0.0050(16) 0.0134(17)
C83 0.023(2) 0.025(2) 0.032(2) 0.0121(17) 0.0100(18) 0.0143(17)
C84 0.031(2) 0.026(2) 0.024(2) 0.0050(17) 0.0108(18) 0.0123(18)
C85 0.034(2) 0.030(2) 0.024(2) 0.0028(18) 0.0030(19) 0.015(2)
C86 0.026(3) 0.024(2) 0.024(3) 0.003(2) 0.001(2) 0.012(2)
C87 0.029(3) 0.049(3) 0.039(3) 0.015(2) 0.015(2) 0.023(2)
C88 0.056(4) 0.044(3) 0.025(3) -0.006(3) -0.002(3) 0.012(3)
F1 0.048(2) 0.043(2) 0.111(4) 0.039(2) 0.026(3) 0.0116(19)
F2 0.059(3) 0.040(3) 0.195(7) 0.041(4) 0.032(4) 0.027(2)
F3 0.204(6) 0.033(2) 0.071(4) 0.004(2) 0.050(4) 0.021(3)
F7 0.052(3) 0.091(5) 0.100(5) -0.024(4) 0.037(3) -0.005(3)
F8 0.105(4) 0.076(4) 0.050(3) 0.004(3) 0.009(3) -0.010(3)
F9 0.100(4) 0.035(3) 0.288(11) 0.062(5) -0.030(6) 0.008(3)
F10 0.097(4) 0.075(4) 0.238(9) 0.048(5) -0.028(5) 0.062(3)
F11 0.124(4) 0.195(7) 0.044(3) 0.026(3) 0.012(3) 0.127(5)
F12 0.071(3) 0.111(4) 0.072(3) 0.024(3) -0.003(3) 0.062(3)
F13 0.154(5) 0.118(4) 0.0208(18) -0.012(2) -0.015(3) 0.111(4)
F14 0.081(3) 0.111(4) 0.044(3) 0.012(3) 0.031(2) 0.070(3)
F15 0.100(4) 0.037(2) 0.069(3) -0.003(2) 0.029(3) 0.036(3)
F16 0.054(2) 0.039(2) 0.119(4) 0.040(2) 0.027(3) 0.0305(19)
F17 0.104(3) 0.089(3) 0.041(2) 0.020(2) 0.002(2) 0.078(3)
F18 0.0414(19) 0.055(2) 0.055(2) 0.0146(18) 0.0144(17) 0.0354(18)
F19 0.033(2) 0.082(3) 0.117(4) 0.062(3) 0.011(2) 0.032(2)
F20 0.0295(17) 0.0398(19) 0.063(2) 0.0121(17) 0.0079(17) 0.0127(15)
F21 0.044(2) 0.102(4) 0.061(3) -0.011(3) 0.023(2) 0.034(3)
F4 0.100(6) 0.14(1) 0.104(8) 0.050(7) 0.080(6) 0.073(7)
F5 0.082(6) 0.096(8) 0.147(11) 0.006(8) 0.069(7) 0.052(6)
F6 0.069(5) 0.16(1) 0.125(9) 0.023(8) 0.029(6) 0.087(6)
F54 0.073(5) 0.090(7) 0.223(12) 0.040(8) 0.097(7) 0.039(6)
F55 0.115(6) 0.13(1) 0.171(12) 0.026(9) 0.085(8) 0.077(7)
F56 0.100(6) 0.108(8) 0.202(11) 0.062(8) 0.084(7) 0.090(6)
F22 0.119(7) 0.041(6) 0.049(7) -0.013(5) -0.037(7) 0.029(6)
F23 0.076(6) 0.093(8) 0.035(6) -0.010(6) -0.017(5) 0.043(6)
F24 0.076(6) 0.105(9) 0.022(5) -0.008(6) 0.002(5) 0.013(7)
F72 0.068(5) 0.041(5) 0.048(5) -0.013(4) -0.008(4) 0.003(4)
F73 0.128(6) 0.052(5) 0.043(6) 0.007(4) -0.040(5) 0.023(5)
F74 0.075(5) 0.092(7) 0.047(5) -0.034(5) 0.001(4) 0.039(5)
Ir2 0.03171(8) 0.02491(7) 0.02104(7) 0.00643(6) 0.00837(6) 0.01750(7)
P2 0.0274(6) 0.0236(5) 0.0224(5) 0.0022(4) 0.0018(5) 0.0150(5)
N2 0.032(2) 0.0255(18) 0.0239(19) 0.0061(15) 0.0128(16) 0.0178(16)
O3 0.059(3) 0.059(3) 0.0222(18) 0.0121(17) 0.0107(18) 0.041(2)
O4 0.0343(18) 0.0272(16) 0.0268(17) 0.0023(13) -0.0014(14) 0.0192(15)
C101 0.042(3) 0.038(3) 0.028(2) 0.010(2) 0.014(2) 0.027(2)
C102 0.059(4) 0.053(3) 0.029(3) 0.009(2) 0.015(3) 0.037(3)
C103 0.029(2) 0.032(2) 0.023(2) 0.0089(18) 0.0064(18) 0.0151(19)
C104 0.032(2) 0.035(2) 0.024(2) 0.0023(19) -0.0006(19) 0.019(2)
C105 0.053(3) 0.044(3) 0.042(3) 0.016(3) -0.002(3) 0.029(3)
C106 0.031(3) 0.048(3) 0.040(3) 0.011(3) 0.001(2) 0.015(3)
C107 0.028(2) 0.034(2) 0.028(2) 0.0029(19) 0.0046(19) 0.019(2)
C108 0.038(3) 0.033(2) 0.030(3) -0.006(2) 0.002(2) 0.020(2)
C109 0.057(4) 0.048(3) 0.030(3) 0.002(2) 0.009(3) 0.033(3)
C110 0.059(4) 0.042(3) 0.037(3) 0.013(2) 0.022(3) 0.035(3)
C111 0.043(3) 0.042(3) 0.049(3) 0.006(3) 0.013(3) 0.027(3)
C112 0.040(3) 0.037(3) 0.033(3) 0.004(2) 0.006(2) 0.020(2)
C113 0.035(3) 0.031(2) 0.033(3) 0.004(2) 0.004(2) 0.022(2)
C114 0.029(3) 0.042(3) 0.042(3) 0.005(2) -0.002(2) 0.013(2)
C115 0.033(3) 0.056(4) 0.050(4) 0.007(3) -0.007(3) 0.017(3)
C116 0.035(3) 0.047(4) 0.059(4) -0.001(3) -0.001(3) 0.007(3)
C117 0.045(3) 0.035(3) 0.081(5) 0.019(3) 0.012(4) 0.009(3)
C118 0.036(3) 0.032(3) 0.055(4) 0.011(2) 0.002(3) 0.016(2)
C119 0.073(4) 0.029(3) 0.033(3) 0.006(2) 0.025(3) 0.025(3)
C120 0.093(5) 0.042(3) 0.037(3) 0.022(2) 0.030(3) 0.054(3)
C121 0.106(5) 0.071(5) 0.049(4) 0.026(4) 0.021(4) 0.068(5)
C122 0.099(5) 0.068(4) 0.028(3) 0.018(3) 0.002(3) 0.060(4)
C123 0.075(4) 0.043(3) 0.024(2) 0.009(2) 0.012(3) 0.037(3)
C124 0.052(3) 0.040(3) 0.034(3) 0.015(2) 0.028(3) 0.029(3)
C125 0.068(4) 0.044(4) 0.066(5) 0.026(3) 0.040(4) 0.025(3)
C126 0.062(4) 0.037(3) 0.066(5) 0.017(3) 0.029(4) 0.008(3)
C127 0.039(3) 0.039(3) 0.049(3) 0.010(2) 0.023(3) 0.024(2)
C128 0.052(4) 0.043(3) 0.073(5) 0.015(3) 0.025(4) 0.024(3)
C129 0.044(3) 0.070(4) 0.049(4) 0.010(3) 0.009(3) 0.037(3)
C130 0.065(4) 0.066(5) 0.067(5) 0.021(4) 0.038(4) 0.049(4)
B101 0.023(2) 0.026(2) 0.019(2) 0.0073(17) 0.0050(17) 0.0145(19)
C151 0.028(2) 0.0235(19) 0.023(2) 0.0043(16) 0.0045(17) 0.0143(17)
C152 0.029(2) 0.027(2) 0.032(2) 0.0097(18) 0.0045(19) 0.0151(19)
C153 0.043(3) 0.030(2) 0.041(3) 0.013(2) 0.002(2) 0.023(2)
C154 0.045(3) 0.032(3) 0.041(3) 0.002(2) -0.005(2) 0.027(2)
C155 0.035(3) 0.032(3) 0.034(3) 0.003(2) 0.003(2) 0.022(2)
C156 0.032(2) 0.026(2) 0.028(2) 0.0025(18) 0.0012(19) 0.0179(19)
C157 0.047(3) 0.030(3) 0.077(5) 0.018(3) -0.005(3) 0.020(3)
C158 0.051(4) 0.049(4) 0.065(4) -0.005(3) -0.018(3) 0.036(3)
C161 0.0216(19) 0.0176(18) 0.024(2) 0.0060(16) 0.0043(17) 0.0087(16)
C162 0.026(2) 0.0234(19) 0.024(2) 0.0044(16) 0.0055(17) 0.0137(17)
C163 0.025(2) 0.026(2) 0.031(2) 0.0077(18) 0.0034(18) 0.0141(18)
C164 0.028(2) 0.031(2) 0.029(2) 0.0085(19) 0.0011(19) 0.0150(19)
C165 0.031(2) 0.030(2) 0.020(2) 0.0040(18) 0.0033(18) 0.0173(19)
C166 0.030(2) 0.032(2) 0.022(2) 0.0101(17) 0.0087(18) 0.021(2)
C167 0.039(3) 0.045(3) 0.048(3) 0.003(3) -0.007(3) 0.030(3)
C168 0.037(3) 0.033(3) 0.027(3) -0.002(2) -0.002(2) 0.019(2)
C171 0.033(2) 0.025(2) 0.025(2) 0.0081(18) 0.0054(19) 0.019(2)
C172 0.026(2) 0.032(2) 0.024(2) 0.0087(18) 0.0022(18) 0.0162(19)
C173 0.036(3) 0.038(3) 0.021(2) 0.005(2) 0.000(2) 0.023(2)
C174 0.044(3) 0.039(3) 0.024(2) 0.014(2) 0.013(2) 0.025(2)
C175 0.040(3) 0.028(2) 0.026(2) 0.0086(18) 0.012(2) 0.017(2)
C176 0.033(2) 0.022(2) 0.028(2) 0.0058(17) 0.007(2) 0.0094(19)
C177 0.050(3) 0.066(4) 0.024(3) 0.002(3) -0.003(2) 0.038(3)
C178 0.047(3) 0.033(3) 0.046(3) 0.007(2) 0.025(3) 0.010(3)
C181 0.0223(19) 0.026(2) 0.021(2) 0.0072(16) 0.0020(16) 0.0128(17)
C182 0.027(2) 0.029(2) 0.027(2) 0.0087(17) 0.0056(17) 0.0180(18)
C183 0.027(2) 0.024(2) 0.025(2) 0.0051(16) 0.0002(17) 0.0140(17)
C184 0.027(2) 0.032(2) 0.028(2) 0.0121(19) 0.0062(19) 0.0113(19)
C185 0.032(2) 0.035(2) 0.026(2) 0.0079(19) 0.0106(19) 0.017(2)
C186 0.034(2) 0.028(2) 0.024(2) 0.0029(17) 0.0067(19) 0.0187(19)
C187 0.039(3) 0.025(2) 0.049(3) 0.012(2) 0.004(2) 0.016(2)
C188 0.043(3) 0.049(3) 0.043(3) 0.014(3) 0.026(3) 0.021(3)
F101 0.045(3) 0.042(2) 0.182(7) 0.032(3) 0.012(3) 0.012(2)
F102 0.147(5) 0.041(3) 0.067(3) 0.002(2) -0.039(4) 0.006(3)
F103 0.070(3) 0.039(2) 0.108(4) 0.027(2) -0.004(3) 0.031(2)
F104 0.055(3) 0.059(3) 0.189(7) -0.016(4) -0.055(4) 0.032(2)
F105 0.091(4) 0.230(9) 0.141(6) 0.106(6) -0.007(4) 0.090(5)
F106 0.056(3) 0.140(6) 0.138(6) -0.061(5) -0.025(3) 0.066(4)
F110 0.047(2) 0.060(3) 0.037(2) -0.0139(18) -0.0092(19) 0.025(2)
F111 0.060(2) 0.072(3) 0.0319(18) 0.0152(18) 0.0192(17) 0.041(2)
F112 0.088(3) 0.049(2) 0.0365(19) -0.0024(16) -0.0002(19) 0.048(2)
F113 0.064(3) 0.041(2) 0.056(3) -0.0064(18) -0.013(2) 0.014(2)
F114 0.057(2) 0.107(4) 0.0260(18) -0.009(2) -0.0010(17) 0.043(3)
F115 0.047(2) 0.084(3) 0.040(2) 0.012(2) -0.0040(18) 0.038(2)
F116 0.069(3) 0.119(5) 0.048(3) 0.022(3) 0.038(2) 0.001(3)
F117 0.042(2) 0.065(3) 0.114(4) 0.020(3) 0.030(3) 0.024(2)
F118 0.065(3) 0.0312(18) 0.080(3) 0.0064(19) 0.038(2) 0.0040(18)
F119 0.078(3) 0.054(3) 0.101(4) 0.000(2) -0.019(3) 0.052(3)
F120 0.106(4) 0.056(3) 0.050(2) -0.009(2) -0.003(2) 0.053(3)
F121 0.120(4) 0.036(2) 0.189(7) 0.053(3) 0.107(5) 0.040(3)
F122 0.084(3) 0.074(3) 0.055(3) -0.008(2) 0.036(2) 0.034(3)
F123 0.114(4) 0.057(3) 0.149(6) 0.033(3) 0.113(4) 0.035(3)
F124 0.092(4) 0.202(7) 0.085(4) 0.056(4) 0.048(3) 0.117(5)
F107 0.058(6) 0.09(1) 0.063(9) -0.020(8) -0.018(7) 0.058(7)
F108 0.049(6) 0.081(9) 0.10(1) 0.022(8) 0.027(7) 0.053(6)
F109 0.062(6) 0.089(9) 0.067(9) 0.024(7) 0.004(7) 0.062(7)
F157 0.069(4) 0.045(3) 0.094(5) 0.005(3) 0.017(4) 0.043(3)
F158 0.085(5) 0.093(6) 0.103(6) 0.034(5) 0.053(4) 0.067(4)
F159 0.073(4) 0.103(6) 0.095(6) -0.040(4) -0.049(4) 0.072(4)

loop_
_atom_type_symbol
_atom_type_scat_dispersion_real
_atom_type_scat_dispersion_imag
_atom_type_scat_Cromer_Mann_a1
_atom_type_scat_Cromer_Mann_b1
_atom_type_scat_Cromer_Mann_a2
_atom_type_scat_Cromer_Mann_b2
_atom_type_scat_Cromer_Mann_a3
_atom_type_scat_Cromer_Mann_b3
_atom_type_scat_Cromer_Mann_a4
_atom_type_scat_Cromer_Mann_b4
_atom_type_scat_Cromer_Mann_c
_atom_type_scat_source
C 0.0033 0.0016 2.3100 20.8439 1.0200 10.2075 1.5886 0.5687 0.8650 51.6512 0.2156 International_Tables_Vol_IV_Table_2.2B
H 0.0000 0.0000 0.4930 10.5109 0.3229 26.1257 0.1402 3.1424 0.0408 57.7997 0.0030 International_Tables_Vol_IV_Table_2.2B
B 0.0000 0.0010 2.0545 23.2185 1.3326 1.0210 1.0979 60.3498 0.7068 0.1403 -0.1932 International_Tables_Vol_IV_Table_2.2B
F 0.0140 0.0100 3.5392 10.2825 2.6412 4.2944 1.5170 0.2615 1.0243 26.1476 0.2776 International_Tables_Vol_IV_Table_2.2B
Ir -2.0660 7.9900 27.3049 1.5928 16.7296 8.8655 15.6115 0.4179 5.8338 45.0011 11.4722 International_Tables_Vol_IV_Table_2.2B
N 0.0061 0.0033 12.2126 0.0057 3.1322 9.8933 2.0125 28.9975 1.1663 0.5826 -11.5290 International_Tables_Vol_IV_Table_2.2B
O 0.0106 0.0060 3.0485 13.2771 2.2868 5.7011 1.5463 0.3239 0.8670 32.9089 0.2508 International_Tables_Vol_IV_Table_2.2B
P 0.0900 0.0950 6.4345 1.9067 4.1791 27.1570 1.7800 0.5260 1.4908 68.1645 1.1149 International_Tables_Vol_IV_Table_2.2B

loop_
_geom_angle_atom_site_label_1
_geom_angle_atom_site_label_2
_geom_angle_atom_site_label_3
_geom_angle
_geom_angle_publ_flag
P1 Ir1 N1 84.91(11) yes
P1 Ir1 C19 97.56(19) yes
N1 Ir1 C19 163.0(2) yes
P1 Ir1 C20 96.48(19) yes
N1 Ir1 C20 158.7(2) yes
C19 Ir1 C20 38.1(3) yes
P1 Ir1 C23 152.79(17) yes
N1 Ir1 C23 88.24(19) yes
C19 Ir1 C23 96.6(2) yes
C20 Ir1 C23 80.8(2) yes
P1 Ir1 C24 170.91(18) yes
N1 Ir1 C24 94.6(2) yes
C19 Ir1 C24 80.3(3) yes
C20 Ir1 C24 87.2(3) yes
C23 Ir1 C24 36.0(2) yes
Ir1 P1 O2 110.36(14) yes
Ir1 P1 C7 125.36(16) yes
O2 P1 C7 99.3(2) yes
Ir1 P1 C13 114.40(18) yes
O2 P1 C13 100.8(2) yes
C7 P1 C13 103.1(2) yes
Ir1 N1 C1 128.0(3) yes
Ir1 N1 C3 123.9(3) yes
C1 N1 C3 107.4(4) yes
C2 O1 C3 107.3(4) yes
P1 O2 C4 127.5(3) yes
N1 C1 C2 102.0(4) yes
N1 C1 C27 112.3(4) yes
C2 C1 C27 114.2(4) yes
N1 C1 H11 114.310 no
C2 C1 H11 112.376 no
C27 C1 H11 102.110 no
O1 C2 C1 104.4(4) yes
O1 C2 H21 110.731 no
C1 C2 H21 110.726 no
O1 C2 H22 110.731 no
C1 C2 H22 110.727 no
H21 C2 H22 109.468 no
N1 C3 O1 117.3(4) yes
N1 C3 C4 127.4(4) yes
O1 C3 C4 115.3(4) yes
O2 C4 C3 110.3(4) yes
O2 C4 C5 103.7(4) yes
C3 C4 C5 112.7(4) yes
O2 C4 C6 110.1(4) yes
C3 C4 C6 108.6(4) yes
C5 C4 C6 111.4(4) yes
C4 C5 H51 109.465 no
C4 C5 H52 109.467 no
H51 C5 H52 109.476 no
C4 C5 H53 109.465 no
H51 C5 H53 109.476 no
H52 C5 H53 109.480 no
C4 C6 H61 109.467 no
C4 C6 H62 109.467 no
H61 C6 H62 109.476 no
C4 C6 H63 109.468 no
H61 C6 H63 109.473 no
H62 C6 H63 109.477 no
P1 C7 C8 120.2(4) yes
P1 C7 C12 120.4(4) yes
C8 C7 C12 119.2(5) yes
C7 C8 C9 119.7(5) yes
C7 C8 H81 120.150 no
C9 C8 H81 120.150 no
C8 C9 C10 120.5(6) yes
C8 C9 H91 119.756 no
C10 C9 H91 119.756 no
C9 C10 C11 120.1(5) yes
C9 C10 H101 119.939 no
C11 C10 H101 119.943 no
C10 C11 C12 120.8(6) yes
C10 C11 H111 119.595 no
C12 C11 H111 119.595 no
C7 C12 C11 119.6(5) yes
C7 C12 H121 120.186 no
C11 C12 H121 120.192 no
P1 C13 C14 120.3(5) yes
P1 C13 C18 120.0(4) yes
C14 C13 C18 119.7(5) yes
C13 C14 C15 118.5(7) yes
C13 C14 H141 120.771 no
C15 C14 H141 120.775 no
C14 C15 C16 122.1(7) yes
C14 C15 H151 118.944 no
C16 C15 H151 118.959 no
C15 C16 C17 119.9(6) yes
C15 C16 H161 120.049 no
C17 C16 H161 120.052 no
C16 C17 C18 120.4(7) yes
C16 C17 H171 119.798 no
C18 C17 H171 119.799 no
C13 C18 C17 119.4(6) yes
C13 C18 H181 120.306 no
C17 C18 H181 120.304 no
Ir1 C19 C20 71.2(3) yes
Ir1 C19 C26 110.2(5) yes
C20 C19 C26 124.1(7) yes
Ir1 C19 H191 88.622 no
C20 C19 H191 117.958 no
C26 C19 H191 117.959 no
Ir1 C20 C19 70.8(3) yes
Ir1 C20 C21 113.6(4) yes
C19 C20 C21 125.7(6) yes
Ir1 C20 H201 85.523 no
C19 C20 H201 117.134 no
C21 C20 H201 117.133 no
C20 C21 C22 113.5(4) yes
C20 C21 H211 108.459 no
C22 C21 H211 108.462 no
C20 C21 H212 108.467 no
C22 C21 H212 108.463 no
H211 C21 H212 109.463 no
C21 C22 C23 112.5(5) yes
C21 C22 H221 108.708 no
C23 C22 H221 108.702 no
C21 C22 H222 108.708 no
C23 C22 H222 108.707 no
H221 C22 H222 109.460 no
Ir1 C23 C22 108.3(4) yes
Ir1 C23 C24 74.0(4) yes
C22 C23 C24 125.1(6) yes
Ir1 C23 H231 87.607 no
C22 C23 H231 117.439 no
C24 C23 H231 117.441 no
Ir1 C24 C23 70.0(3) yes
Ir1 C24 C25 110.7(6) yes
C23 C24 C25 123.5(7) yes
Ir1 C24 H241 89.380 no
C23 C24 H241 118.259 no
C25 C24 H241 118.254 no
C24 C25 C26 112.3(6) yes
C24 C25 H251 108.771 no
C26 C25 H251 108.769 no
C24 C25 H252 108.759 no
C26 C25 H252 108.762 no
H251 C25 H252 109.465 no
C19 C26 C25 113.7(6) yes
C19 C26 H261 108.405 no
C25 C26 H261 108.404 no
C19 C26 H262 108.405 no
C25 C26 H262 108.409 no
H261 C26 H262 109.463 no
C1 C27 C28 110.5(5) yes
C1 C27 C29 111.3(5) yes
C28 C27 C29 109.8(5) yes
C1 C27 C30 106.0(5) yes
C28 C27 C30 108.6(5) yes
C29 C27 C30 110.7(5) yes
C27 C28 H281 109.470 no
C27 C28 H282 109.464 no
H281 C28 H282 109.478 no
C27 C28 H283 109.466 no
H281 C28 H283 109.478 no
H282 C28 H283 109.472 no
C27 C29 H291 109.464 no
C27 C29 H292 109.465 no
H291 C29 H292 109.478 no
C27 C29 H293 109.465 no
H291 C29 H293 109.475 no
H292 C29 H293 109.480 no
C27 C30 H301 109.466 no
C27 C30 H302 109.466 no
H301 C30 H302 109.476 no
C27 C30 H303 109.467 no
H301 C30 H303 109.475 no
H302 C30 H303 109.477 no
C51 B1 C61 113.4(4) yes
C51 B1 C71 102.8(4) yes
C61 B1 C71 111.3(4) yes
C51 B1 C81 112.6(4) yes
C61 B1 C81 104.8(4) yes
C71 B1 C81 112.2(4) yes
B1 C51 C52 122.4(4) yes
B1 C51 C56 122.3(4) yes
C52 C51 C56 115.0(5) yes
C51 C52 C53 122.4(5) yes
C51 C52 H521 118.822 no
C53 C52 H521 118.823 no
C52 C53 C54 121.4(5) yes
C52 C53 C57 118.6(5) yes
C54 C53 C57 120.0(5) yes
C53 C54 C55 117.8(5) yes
C53 C54 H541 121.087 no
C55 C54 H541 121.087 no
C54 C55 C56 121.4(5) yes
C54 C55 C58 119.5(6) yes
C56 C55 C58 119.1(6) yes
C51 C56 C55 122.0(5) yes
C51 C56 H561 119.002 no
C55 C56 H561 119.009 no
C53 C57 F1 114.6(6) yes
C53 C57 F2 111.6(5) yes
F1 C57 F2 105.5(5) yes
C53 C57 F3 112.9(5) yes
F1 C57 F3 106.8(6) yes
F2 C57 F3 104.7(6) yes
C55 C58 F4 111.8(8) yes
C55 C58 F5 115.8(7) yes
F4 C58 F5 105.8(7) yes
C55 C58 F6 110.7(7) yes
F4 C58 F6 104.5(7) yes
F5 C58 F6 107.4(8) yes
C55 C58 F54 114.8(8) yes
F4 C58 F54 49.6(8) yes
F5 C58 F54 129.2(9) yes
F6 C58 F54 56.7(8) yes
C55 C58 F55 110.4(9) yes
F4 C58 F55 61.4(8) yes
F5 C58 F55 50.5(9) yes
F6 C58 F55 138.8(10) yes
F54 C58 F55 106.7(7) yes
C55 C58 F56 113.5(7) yes
F4 C58 F56 134.6(9) yes
F5 C58 F56 55.4(8) yes
F6 C58 F56 56.2(8) yes
F54 C58 F56 106.5(7) yes
F55 C58 F56 104.1(7) yes
B1 C61 C62 121.0(4) yes
B1 C61 C66 123.2(4) yes
C62 C61 C66 115.7(4) yes
C61 C62 C63 122.5(5) yes
C61 C62 H621 118.735 no
C63 C62 H621 118.736 no
C62 C63 C64 120.4(6) yes
C62 C63 C67 118.4(5) yes
C64 C63 C67 121.1(5) yes
C63 C64 C65 118.3(5) yes
C63 C64 H641 120.828 no
C65 C64 H641 120.826 no
C64 C65 C66 121.4(5) yes
C64 C65 C68 123.3(5) yes
C66 C65 C68 115.3(6) yes
C61 C66 C65 121.7(5) yes
C61 C66 H661 119.169 no
C65 C66 H661 119.168 no
C63 C67 F7 112.7(5) yes
C63 C67 F8 112.1(5) yes
F7 C67 F8 106.0(6) yes
C63 C67 F9 112.8(6) yes
F7 C67 F9 107.0(6) yes
F8 C67 F9 105.7(6) yes
C65 C68 F10 110.7(6) yes
C65 C68 F11 113.0(5) yes
F10 C68 F11 110.6(6) yes
C65 C68 F12 113.9(5) yes
F10 C68 F12 105.2(5) yes
F11 C68 F12 103.0(6) yes
B1 C71 C72 120.9(4) yes
B1 C71 C76 123.7(4) yes
C72 C71 C76 115.1(4) yes
C71 C72 C73 122.3(5) yes
C71 C72 H721 118.860 no
C73 C72 H721 118.863 no
C72 C73 C74 122.0(5) yes
C72 C73 C77 118.1(5) yes
C74 C73 C77 119.9(4) yes
C73 C74 C75 116.7(4) yes
C73 C74 H741 121.643 no
C75 C74 H741 121.648 no
C74 C75 C76 121.5(4) yes
C74 C75 C78 120.0(4) yes
C76 C75 C78 118.5(4) yes
C71 C76 C75 122.2(4) yes
C71 C76 H761 118.879 no
C75 C76 H761 118.880 no
C73 C77 F13 113.4(5) yes
C73 C77 F14 112.2(5) yes
F13 C77 F14 107.7(5) yes
C73 C77 F15 110.8(5) yes
F13 C77 F15 107.9(5) yes
F14 C77 F15 104.3(5) yes
C75 C78 F16 111.7(4) yes
C75 C78 F17 112.6(4) yes
F16 C78 F17 109.2(4) yes
C75 C78 F18 112.3(4) yes
F16 C78 F18 105.0(4) yes
F17 C78 F18 105.6(4) yes
B1 C81 C82 120.3(4) yes
B1 C81 C86 123.8(4) yes
C82 C81 C86 115.6(5) yes
C81 C82 C83 122.4(4) yes
C81 C82 H821 118.820 no
C83 C82 H821 118.820 no
C82 C83 C84 120.5(4) yes
C82 C83 C87 118.4(4) yes
C84 C83 C87 121.1(4) yes
C83 C84 C85 118.4(4) yes
C83 C84 H841 120.821 no
C85 C84 H841 120.822 no
C84 C85 C86 120.3(5) yes
C84 C85 C88 120.4(5) yes
C86 C85 C88 119.3(5) yes
C81 C86 C85 122.8(5) yes
C81 C86 H861 118.583 no
C85 C86 H861 118.584 no
C83 C87 F19 113.2(4) yes
C83 C87 F20 112.4(4) yes
F19 C87 F20 104.2(4) yes
C83 C87 F21 113.6(5) yes
F19 C87 F21 107.2(5) yes
F20 C87 F21 105.5(5) yes
C85 C88 F22 118.1(7) yes
C85 C88 F23 109.6(7) yes
F22 C88 F23 105.8(7) yes
C85 C88 F24 111.3(7) yes
F22 C88 F24 108.6(7) yes
F23 C88 F24 102.3(7) yes
C85 C88 F72 110.5(6) yes
F22 C88 F72 32.8(8) yes
F23 C88 F72 79.8(8) yes
F24 C88 F72 134.6(8) yes
C85 C88 F73 115.6(6) yes
F22 C88 F73 121.5(9) yes
F23 C88 F73 32.4(7) yes
F24 C88 F73 70.4(8) yes
F72 C88 F73 106.3(7) yes
C85 C88 F74 112.4(6) yes
F22 C88 F74 69.5(8) yes
F23 C88 F74 134.1(8) yes
F24 C88 F74 44.9(7) yes
F72 C88 F74 101.9(6) yes
F73 C88 F74 109.3(7) yes
C58 F4 F54 63.9(6) yes
C58 F4 F55 59.4(6) yes
F54 F4 F55 117.8(10) yes
C58 F5 F55 65.8(7) yes
C58 F5 F56 63.3(6) yes
F55 F5 F56 126.3(10) yes
C58 F6 F54 60.7(6) yes
C58 F6 F56 62.2(6) yes
F54 F6 F56 115.3(9) yes
C58 F54 F4 66.4(6) yes
C58 F54 F6 62.6(6) yes
F4 F54 F6 126.3(9) yes
C58 F55 F4 59.2(6) yes
C58 F55 F5 63.8(6) yes
F4 F55 F5 115.4(10) yes
C58 F56 F5 61.3(6) yes
C58 F56 F6 61.6(6) yes
F5 F56 F6 117.7(9) yes
C88 F22 F72 78.2(9) yes
C88 F22 F74 56.7(5) yes
F72 F22 F74 133.9(11) yes
C88 F23 F73 69.3(8) yes
C88 F24 F73 53.2(5) yes
C88 F24 F74 67.7(6) yes
F73 F24 F74 113.9(8) yes
C88 F72 F22 69.0(8) yes
C88 F73 F23 78.3(9) yes
C88 F73 F24 56.3(5) yes
F23 F73 F24 133.4(11) yes
C88 F74 F22 53.8(5) yes
C88 F74 F24 67.4(6) yes
F22 F74 F24 114.3(9) yes
P2 Ir2 N2 85.35(11) yes
P2 Ir2 C119 158.2(2) yes
N2 Ir2 C119 90.19(19) yes
P2 Ir2 C120 166.4(2) yes
N2 Ir2 C120 95.90(18) yes
C119 Ir2 C120 35.4(3) yes
P2 Ir2 C123 94.46(16) yes
N2 Ir2 C123 163.1(2) yes
C119 Ir2 C123 95.9(2) yes
C120 Ir2 C123 80.4(2) yes
P2 Ir2 C124 96.61(15) yes
N2 Ir2 C124 158.4(2) yes
C119 Ir2 C124 80.0(2) yes
C120 Ir2 C124 87.2(2) yes
C123 Ir2 C124 38.5(3) yes
Ir2 P2 O4 111.66(13) yes
Ir2 P2 C107 119.23(19) yes
O4 P2 C107 101.6(2) yes
Ir2 P2 C113 114.16(17) yes
O4 P2 C113 102.3(2) yes
C107 P2 C113 105.8(2) yes
Ir2 N2 C101 128.7(3) yes
Ir2 N2 C103 122.2(3) yes
C101 N2 C103 107.9(4) yes
C102 O3 C103 106.8(4) yes
P2 O4 C104 127.0(3) yes
N2 C101 C102 101.4(4) yes
N2 C101 C127 112.7(4) yes
C102 C101 C127 116.1(5) yes
N2 C101 H1011 115.295 no
C102 C101 H1011 111.801 no
C127 C101 H1011 100.317 no
O3 C102 C101 103.5(4) yes
O3 C102 H1021 110.943 no
C101 C102 H1021 110.945 no
O3 C102 H1022 110.939 no
C101 C102 H1022 110.941 no
H1021 C102 H1022 109.466 no
N2 C103 O3 116.3(5) yes
N2 C103 C104 130.2(5) yes
O3 C103 C104 113.4(4) yes
O4 C104 C103 111.5(4) yes
O4 C104 C105 103.7(4) yes
C103 C104 C105 111.3(5) yes
O4 C104 C106 109.2(5) yes
C103 C104 C106 108.6(5) yes
C105 C104 C106 112.5(5) yes
C104 C105 H1051 109.468 no
C104 C105 H1052 109.471 no
H1051 C105 H1052 109.477 no
C104 C105 H1053 109.465 no
H1051 C105 H1053 109.471 no
H1052 C105 H1053 109.475 no
C104 C106 H1061 109.468 no
C104 C106 H1062 109.464 no
H1061 C106 H1062 109.478 no
C104 C106 H1063 109.465 no
H1061 C106 H1063 109.478 no
H1062 C106 H1063 109.474 no
P2 C107 C108 121.2(4) yes
P2 C107 C112 119.9(4) yes
C108 C107 C112 118.7(5) yes
C107 C108 C109 119.8(5) yes
C107 C108 H1081 120.083 no
C109 C108 H1081 120.082 no
C108 C109 C110 120.3(6) yes
C108 C109 H1091 119.870 no
C110 C109 H1091 119.871 no
C109 C110 C111 120.4(6) yes
C109 C110 H1101 119.812 no
C111 C110 H1101 119.815 no
C110 C111 C112 119.6(6) yes
C110 C111 H1111 120.185 no
C112 C111 H1111 120.185 no
C107 C112 C111 121.1(5) yes
C107 C112 H1121 119.439 no
C111 C112 H1121 119.445 no
P2 C113 C114 119.7(5) yes
P2 C113 C118 120.8(4) yes
C114 C113 C118 119.4(5) yes
C113 C114 C115 120.2(6) yes
C113 C114 H1141 119.887 no
C115 C114 H1141 119.891 no
C114 C115 C116 119.9(6) yes
C114 C115 H1151 120.060 no
C116 C115 H1151 120.062 no
C115 C116 C117 120.9(7) yes
C115 C116 H1161 119.559 no
C117 C116 H1161 119.558 no
C116 C117 C118 119.8(7) yes
C116 C117 H1171 120.122 no
C118 C117 H1171 120.124 no
C113 C118 C117 119.8(6) yes
C113 C118 H1181 120.095 no
C117 C118 H1181 120.091 no
Ir2 C119 C120 73.9(4) yes
Ir2 C119 C126 107.6(4) yes
C120 C119 C126 126.5(6) yes
Ir2 C119 H1191 88.394 no
C120 C119 H1191 116.726 no
C126 C119 H1191 116.734 no
Ir2 C120 C119 70.7(3) yes
Ir2 C120 C121 111.0(4) yes
C119 C120 C121 124.7(7) yes
Ir2 C120 H1201 88.257 no
C119 C120 H1201 117.639 no
C121 C120 H1201 117.634 no
C120 C121 C122 113.4(5) yes
C120 C121 H1211 108.483 no
C122 C121 H1211 108.478 no
C120 C121 H1212 108.490 no
C122 C121 H1212 108.487 no
H1211 C121 H1212 109.462 no
C121 C122 C123 113.2(5) yes
C121 C122 H1221 108.548 no
C123 C122 H1221 108.541 no
C121 C122 H1222 108.537 no
C123 C122 H1222 108.536 no
H1221 C122 H1222 109.468 no
Ir2 C123 C122 111.0(4) yes
Ir2 C123 C124 70.6(3) yes
C122 C123 C124 124.9(6) yes
Ir2 C123 H1231 88.379 no
C122 C123 H1231 117.554 no
C124 C123 H1231 117.557 no
Ir2 C124 C123 71.0(3) yes
Ir2 C124 C125 114.7(4) yes
C123 C124 C125 125.1(6) yes
Ir2 C124 H1241 84.244 no
C123 C124 H1241 117.428 no
C125 C124 H1241 117.426 no
C124 C125 C126 113.1(6) yes
C124 C125 H1251 108.552 no
C126 C125 H1251 108.555 no
C124 C125 H1252 108.547 no
C126 C125 H1252 108.548 no
H1251 C125 H1252 109.467 no
C119 C126 C125 112.3(6) yes
C119 C126 H1261 108.769 no
C125 C126 H1261 108.764 no
C119 C126 H1262 108.762 no
C125 C126 H1262 108.757 no
H1261 C126 H1262 109.464 no
C101 C127 C128 110.7(5) yes
C101 C127 C129 111.0(5) yes
C128 C127 C129 109.5(6) yes
C101 C127 C130 107.4(5) yes
C128 C127 C130 110.7(6) yes
C129 C127 C130 107.4(6) yes
C127 C128 H1281 109.468 no
C127 C128 H1282 109.466 no
H1281 C128 H1282 109.474 no
C127 C128 H1283 109.468 no
H1281 C128 H1283 109.477 no
H1282 C128 H1283 109.474 no
C127 C129 H1291 109.469 no
C127 C129 H1292 109.466 no
H1291 C129 H1292 109.474 no
C127 C129 H1293 109.468 no
H1291 C129 H1293 109.477 no
H1292 C129 H1293 109.473 no
C127 C130 H1301 109.466 no
C127 C130 H1302 109.468 no
H1301 C130 H1302 109.476 no
C127 C130 H1303 109.467 no
H1301 C130 H1303 109.474 no
H1302 C130 H1303 109.477 no
C151 B101 C161 111.6(4) yes
C151 B101 C171 105.0(4) yes
C161 B101 C171 111.0(4) yes
C151 B101 C181 112.6(4) yes
C161 B101 C181 104.7(4) yes
C171 B101 C181 112.2(4) yes
B101 C151 C152 122.2(4) yes
B101 C151 C156 121.7(4) yes
C152 C151 C156 115.9(4) yes
C151 C152 C153 122.3(5) yes
C151 C152 H1521 118.838 no
C153 C152 H1521 118.841 no
C152 C153 C154 120.7(5) yes
C152 C153 C157 118.4(5) yes
C154 C153 C157 120.8(5) yes
C153 C154 C155 117.6(5) yes
C153 C154 H1541 121.191 no
C155 C154 H1541 121.193 no
C154 C155 C156 121.2(5) yes
C154 C155 C158 118.3(5) yes
C156 C155 C158 120.5(5) yes
C151 C156 C155 122.2(5) yes
C151 C156 H1561 118.916 no
C155 C156 H1561 118.918 no
C153 C157 F101 113.2(5) yes
C153 C157 F102 113.2(5) yes
F101 C157 F102 105.1(5) yes
C153 C157 F103 113.4(5) yes
F101 C157 F103 104.6(5) yes
F102 C157 F103 106.6(5) yes
C155 C158 F104 113.5(5) yes
C155 C158 F105 112.4(6) yes
F104 C158 F105 106.1(6) yes
C155 C158 F106 112.2(5) yes
F104 C158 F106 107.0(6) yes
F105 C158 F106 105.0(6) yes
B101 C161 C162 121.0(4) yes
B101 C161 C166 123.4(4) yes
C162 C161 C166 115.4(4) yes
C161 C162 C163 122.6(4) yes
C161 C162 H1621 118.723 no
C163 C162 H1621 118.724 no
C162 C163 C164 121.0(4) yes
C162 C163 C167 118.4(4) yes
C164 C163 C167 120.6(4) yes
C163 C164 C165 117.3(4) yes
C163 C164 H1641 121.334 no
C165 C164 H1641 121.334 no
C164 C165 C166 120.9(4) yes
C164 C165 C168 119.4(4) yes
C166 C165 C168 119.7(4) yes
C161 C166 C165 122.7(4) yes
C161 C166 H1661 118.666 no
C165 C166 H1661 118.665 no
C163 C167 F107 119.3(8) yes
C163 C167 F108 111.9(7) yes
F107 C167 F108 108.0(7) yes
C163 C167 F109 106.9(7) yes
F107 C167 F109 105.5(7) yes
F108 C167 F109 103.9(7) yes
C163 C167 F157 111.8(5) yes
F107 C167 F157 33.4(9) yes
F108 C167 F157 133.5(8) yes
F109 C167 F157 77.7(8) yes
C163 C167 F158 112.4(5) yes
F107 C167 F158 70.0(9) yes
F108 C167 F158 44.8(8) yes
F109 C167 F158 136.8(8) yes
F157 C167 F158 102.9(5) yes
C163 C167 F159 115.3(5) yes
F107 C167 F159 122.1(9) yes
F108 C167 F159 66.2(8) yes
F109 C167 F159 38.2(7) yes
F157 C167 F159 107.6(6) yes
F158 C167 F159 106.0(6) yes
C165 C168 F110 113.2(4) yes
C165 C168 F111 112.1(4) yes
F110 C168 F111 106.6(5) yes
C165 C168 F112 111.7(4) yes
F110 C168 F112 107.0(4) yes
F111 C168 F112 105.8(4) yes
B101 C171 C172 122.8(5) yes
B101 C171 C176 121.9(4) yes
C172 C171 C176 115.2(5) yes
C171 C172 C173 122.5(5) yes
C171 C172 H1721 118.771 no
C173 C172 H1721 118.774 no
C172 C173 C174 120.7(5) yes
C172 C173 C177 118.0(5) yes
C174 C173 C177 121.3(5) yes
C173 C174 C175 118.0(5) yes
C173 C174 H1741 120.976 no
C175 C174 H1741 120.977 no
C174 C175 C176 120.7(5) yes
C174 C175 C178 120.6(5) yes
C176 C175 C178 118.7(5) yes
C171 C176 C175 122.9(5) yes
C171 C176 H1761 118.538 no
C175 C176 H1761 118.543 no
C173 C177 F113 112.1(5) yes
C173 C177 F114 112.2(5) yes
F113 C177 F114 107.3(5) yes
C173 C177 F115 111.7(5) yes
F113 C177 F115 106.1(5) yes
F114 C177 F115 107.1(5) yes
C175 C178 F116 113.0(5) yes
C175 C178 F117 111.6(5) yes
F116 C178 F117 105.9(5) yes
C175 C178 F118 112.7(5) yes
F116 C178 F118 108.1(5) yes
F117 C178 F118 105.0(5) yes
B101 C181 C182 121.7(4) yes
B101 C181 C186 122.9(4) yes
C182 C181 C186 115.2(4) yes
C181 C182 C183 122.3(4) yes
C181 C182 H1821 118.840 no
C183 C182 H1821 118.841 no
C182 C183 C184 122.0(4) yes
C182 C183 C187 118.0(4) yes
C184 C183 C187 120.0(5) yes
C183 C184 C185 116.5(5) yes
C183 C184 H1841 121.757 no
C185 C184 H1841 121.756 no
C184 C185 C186 121.6(5) yes
C184 C185 C188 120.1(5) yes
C186 C185 C188 118.3(5) yes
C181 C186 C185 122.3(4) yes
C181 C186 H1861 118.828 no
C185 C186 H1861 118.828 no
C183 C187 F119 112.1(4) yes
C183 C187 F120 111.9(4) yes
F119 C187 F120 104.0(5) yes
C183 C187 F121 113.7(5) yes
F119 C187 F121 109.1(5) yes
F120 C187 F121 105.5(5) yes
C185 C188 F122 112.1(5) yes
C185 C188 F123 113.2(5) yes
F122 C188 F123 105.7(5) yes
C185 C188 F124 111.7(5) yes
F122 C188 F124 105.5(5) yes
F123 C188 F124 108.1(6) yes
C167 F107 F157 75.6(8) yes
C167 F107 F158 56.4(6) yes
F157 F107 F158 130.9(9) yes
C167 F108 F158 68.7(7) yes
C167 F108 F159 56.2(5) yes
F158 F108 F159 118.3(9) yes
C167 F109 F159 68.1(7) yes
C167 F157 F107 71.0(8) yes
C167 F158 F107 53.7(5) yes
C167 F158 F108 66.5(6) yes
F107 F158 F108 112.3(9) yes
C167 F159 F108 57.6(5) yes
C167 F159 F109 73.7(7) yes
F108 F159 F109 130.4(9) yes

loop_
_geom_bond_atom_site_label_1
_geom_bond_atom_site_label_2
_geom_bond_distance
_geom_bond_publ_flag
Ir1 P1 2.2636(12) yes
Ir1 N1 2.090(4) yes
Ir1 C19 2.122(6) yes
Ir1 C20 2.127(5) yes
Ir1 C23 2.207(6) yes
Ir1 C24 2.258(5) yes
P1 O2 1.609(4) yes
P1 C7 1.808(5) yes
P1 C13 1.810(5) yes
N1 C1 1.492(6) yes
N1 C3 1.288(6) yes
O1 C2 1.444(6) yes
O1 C3 1.320(6) yes
O2 C4 1.444(6) yes
C1 C2 1.536(8) yes
C1 C27 1.549(8) yes
C1 H11 1.000 no
C2 H21 1.000 no
C2 H22 1.000 no
C3 C4 1.496(6) yes
C4 C5 1.503(7) yes
C4 C6 1.538(7) yes
C5 H51 1.000 no
C5 H52 1.000 no
C5 H53 1.000 no
C6 H61 1.000 no
C6 H62 1.000 no
C6 H63 1.000 no
C7 C8 1.389(7) yes
C7 C12 1.388(7) yes
C8 C9 1.388(8) yes
C8 H81 1.000 no
C9 C10 1.366(9) yes
C9 H91 1.000 no
C10 C11 1.359(9) yes
C10 H101 1.000 no
C11 C12 1.387(8) yes
C11 H111 1.000 no
C12 H121 1.000 no
C13 C14 1.392(8) yes
C13 C18 1.378(9) yes
C14 C15 1.374(9) yes
C14 H141 1.000 no
C15 C16 1.345(13) yes
C15 H151 1.000 no
C16 C17 1.355(12) yes
C16 H161 1.000 no
C17 C18 1.391(9) yes
C17 H171 1.000 no
C18 H181 1.000 no
C19 C20 1.386(9) yes
C19 C26 1.525(11) yes
C19 H191 1.000 no
C20 C21 1.517(9) yes
C20 H201 1.000 no
C21 C22 1.52(1) yes
C21 H211 1.000 no
C21 H212 1.000 no
C22 C23 1.510(8) yes
C22 H221 1.000 no
C22 H222 1.000 no
C23 C24 1.381(9) yes
C23 H231 1.000 no
C24 C25 1.515(11) yes
C24 H241 1.000 no
C25 C26 1.494(15) yes
C25 H251 1.000 no
C25 H252 1.000 no
C26 H261 1.000 no
C26 H262 1.000 no
C27 C28 1.530(9) yes
C27 C29 1.514(8) yes
C27 C30 1.540(7) yes
C28 H281 1.000 no
C28 H282 1.000 no
C28 H283 1.000 no
C29 H291 1.000 no
C29 H292 1.000 no
C29 H293 1.000 no
C30 H301 1.000 no
C30 H302 1.000 no
C30 H303 1.000 no
B1 C51 1.631(7) yes
B1 C61 1.627(7) yes
B1 C71 1.635(7) yes
B1 C81 1.633(7) yes
C51 C52 1.393(7) yes
C51 C56 1.405(7) yes
C52 C53 1.390(7) yes
C52 H521 1.000 no
C53 C54 1.368(8) yes
C53 C57 1.484(9) yes
C54 C55 1.369(9) yes
C54 H541 1.000 no
C55 C56 1.390(8) yes
C55 C58 1.495(9) yes
C56 H561 1.000 no
C57 F1 1.314(6) yes
C57 F2 1.332(7) yes
C57 F3 1.313(7) yes
C58 F4 1.326(8) yes
C58 F5 1.307(8) yes
C58 F6 1.323(8) yes
C58 F54 1.300(7) yes
C58 F55 1.329(8) yes
C58 F56 1.331(8) yes
C61 C62 1.397(7) yes
C61 C66 1.402(6) yes
C62 C63 1.389(7) yes
C62 H621 1.000 no
C63 C64 1.384(9) yes
C63 C67 1.491(9) yes
C64 C65 1.37(1) yes
C64 H641 1.000 no
C65 C66 1.390(7) yes
C65 C68 1.531(8) yes
C66 H661 1.000 no
C67 F7 1.308(7) yes
C67 F8 1.312(6) yes
C67 F9 1.309(6) yes
C68 F10 1.299(6) yes
C68 F11 1.310(6) yes
C68 F12 1.333(7) yes
C71 C72 1.410(7) yes
C71 C76 1.389(6) yes
C72 C73 1.374(7) yes
C72 H721 1.000 no
C73 C74 1.386(7) yes
C73 C77 1.509(7) yes
C74 C75 1.382(7) yes
C74 H741 1.000 no
C75 C76 1.398(6) yes
C75 C78 1.502(6) yes
C76 H761 1.000 no
C77 F13 1.304(6) yes
C77 F14 1.323(6) yes
C77 F15 1.324(6) yes
C78 F16 1.319(5) yes
C78 F17 1.317(5) yes
C78 F18 1.327(6) yes
C81 C82 1.408(6) yes
C81 C86 1.378(7) yes
C82 C83 1.389(6) yes
C82 H821 1.000 no
C83 C84 1.389(7) yes
C83 C87 1.482(7) yes
C84 C85 1.380(7) yes
C84 H841 1.000 no
C85 C86 1.405(9) yes
C85 C88 1.491(7) yes
C86 H861 1.000 no
C87 F19 1.326(6) yes
C87 F20 1.331(6) yes
C87 F21 1.315(6) yes
C88 F22 1.287(7) yes
C88 F23 1.341(8) yes
C88 F24 1.331(7) yes
C88 F72 1.349(7) yes
C88 F73 1.281(7) yes
C88 F74 1.333(7) yes
F4 F54 1.103(17) yes
F4 F55 1.356(17) yes
F5 F55 1.124(18) yes
F5 F56 1.227(17) yes
F6 F54 1.245(16) yes
F6 F56 1.251(16) yes
F22 F72 0.746(17) yes
F22 F74 1.495(15) yes
F23 F73 0.734(15) yes
F24 F73 1.507(14) yes
F24 F74 1.017(16) yes
Ir2 P2 2.2337(12) yes
Ir2 N2 2.088(4) yes
Ir2 C119 2.208(6) yes
Ir2 C120 2.247(5) yes
Ir2 C123 2.130(6) yes
Ir2 C124 2.125(5) yes
P2 O4 1.610(4) yes
P2 C107 1.793(5) yes
P2 C113 1.805(6) yes
N2 C101 1.497(6) yes
N2 C103 1.283(6) yes
O3 C102 1.461(7) yes
O3 C103 1.329(6) yes
O4 C104 1.457(6) yes
C101 C102 1.528(8) yes
C101 C127 1.542(9) yes
C101 H1011 1.000 no
C102 H1021 1.000 no
C102 H1022 1.000 no
C103 C104 1.505(7) yes
C104 C105 1.514(8) yes
C104 C106 1.526(8) yes
C105 H1051 1.000 no
C105 H1052 1.000 no
C105 H1053 1.000 no
C106 H1061 1.000 no
C106 H1062 1.000 no
C106 H1063 1.000 no
C107 C108 1.396(7) yes
C107 C112 1.391(8) yes
C108 C109 1.392(8) yes
C108 H1081 1.000 no
C109 C110 1.38(1) yes
C109 H1091 1.000 no
C110 C111 1.377(9) yes
C110 H1101 1.000 no
C111 C112 1.381(9) yes
C111 H1111 1.000 no
C112 H1121 1.000 no
C113 C114 1.388(8) yes
C113 C118 1.381(8) yes
C114 C115 1.386(9) yes
C114 H1141 1.000 no
C115 C116 1.368(12) yes
C115 H1151 1.000 no
C116 C117 1.366(12) yes
C116 H1161 1.000 no
C117 C118 1.401(9) yes
C117 H1171 1.000 no
C118 H1181 1.000 no
C119 C120 1.354(11) yes
C119 C126 1.529(11) yes
C119 H1191 1.000 no
C120 C121 1.498(9) yes
C120 H1201 1.000 no
C121 C122 1.54(1) yes
C121 H1211 1.000 no
C121 H1212 1.000 no
C122 C123 1.500(9) yes
C122 H1221 1.000 no
C122 H1222 1.000 no
C123 C124 1.40(1) yes
C123 H1231 1.000 no
C124 C125 1.497(9) yes
C124 H1241 1.000 no
C125 C126 1.501(11) yes
C125 H1251 1.000 no
C125 H1252 1.000 no
C126 H1261 1.000 no
C126 H1262 1.000 no
C127 C128 1.52(1) yes
C127 C129 1.52(1) yes
C127 C130 1.531(8) yes
C128 H1281 1.000 no
C128 H1282 1.000 no
C128 H1283 1.000 no
C129 H1291 1.000 no
C129 H1292 1.000 no
C129 H1293 1.000 no
C130 H1301 1.000 no
C130 H1302 1.000 no
C130 H1303 1.000 no
B101 C151 1.634(7) yes
B101 C161 1.636(6) yes
B101 C171 1.631(7) yes
B101 C181 1.637(7) yes
C151 C152 1.395(7) yes
C151 C156 1.395(7) yes
C152 C153 1.395(7) yes
C152 H1521 1.000 no
C153 C154 1.378(8) yes
C153 C157 1.473(8) yes
C154 C155 1.398(8) yes
C154 H1541 1.000 no
C155 C156 1.377(7) yes
C155 C158 1.509(8) yes
C156 H1561 1.000 no
C157 F101 1.325(6) yes
C157 F102 1.313(6) yes
C157 F103 1.329(5) yes
C158 F104 1.307(6) yes
C158 F105 1.316(7) yes
C158 F106 1.307(6) yes
C161 C162 1.397(6) yes
C161 C166 1.383(6) yes
C162 C163 1.388(7) yes
C162 H1621 1.000 no
C163 C164 1.377(7) yes
C163 C167 1.489(7) yes
C164 C165 1.395(7) yes
C164 H1641 1.000 no
C165 C166 1.387(7) yes
C165 C168 1.497(7) yes
C166 H1661 1.000 no
C167 F107 1.296(8) yes
C167 F108 1.318(8) yes
C167 F109 1.342(8) yes
C167 F157 1.327(6) yes
C167 F158 1.340(7) yes
C167 F159 1.298(6) yes
C168 F110 1.315(5) yes
C168 F111 1.326(6) yes
C168 F112 1.334(5) yes
C171 C172 1.394(7) yes
C171 C176 1.402(7) yes
C172 C173 1.388(8) yes
C172 H1721 1.000 no
C173 C174 1.390(8) yes
C173 C177 1.509(8) yes
C174 C175 1.382(8) yes
C174 H1741 1.000 no
C175 C176 1.378(7) yes
C175 C178 1.500(8) yes
C176 H1761 1.000 no
C177 F113 1.325(6) yes
C177 F114 1.317(6) yes
C177 F115 1.319(6) yes
C178 F116 1.313(6) yes
C178 F117 1.331(6) yes
C178 F118 1.316(6) yes
C181 C182 1.399(6) yes
C181 C186 1.394(7) yes
C182 C183 1.374(7) yes
C182 H1821 1.000 no
C183 C184 1.385(7) yes
C183 C187 1.499(7) yes
C184 C185 1.384(7) yes
C184 H1841 1.000 no
C185 C186 1.384(8) yes
C185 C188 1.506(8) yes
C186 H1861 1.000 no
C187 F119 1.322(6) yes
C187 F120 1.332(6) yes
C187 F121 1.300(6) yes
C188 F122 1.321(6) yes
C188 F123 1.309(6) yes
C188 F124 1.309(6) yes
F107 F157 0.755(19) yes
F107 F158 1.511(17) yes
F108 F158 1.013(16) yes
F108 F159 1.428(15) yes
F109 F159 0.865(15) yes
